data_1513470
loop_
_publ_author_name
'Roznyatovskiy, Vladimir V.'
'Gardner, Daniel M.'
'Eaton, Samuel W.'
'Wasielewski, Michael R.'

_publ_section_title
;
 Radical anions of trifluoromethylated perylene and naphthalene imide and
 diimide electron acceptors.
;
_journal_issue 3
_journal_name_full 'Organic letters'
_journal_page_first 696
_journal_page_last 699
_journal_paper_doi 10.1021/ol403736m
_journal_volume 16
_journal_year 2014
_chemical_formula_moiety 'C32 H36 F6 N2 O4'
_chemical_formula_sum 'C32 H36 F6 N2 O4'
_chemical_formula_weight 626.63
_chemical_name_common bis(CF3)NDI
_chemical_name_systematic
;
N,N'-(n-octyl)-2,6-trifluoromethyl-
1,4,5,8-naphthalenetetracarboxylic diimide
;
_space_group_crystal_system triclinic
_space_group_IT_number 2
_space_group_name_Hall '-P 1'
_space_group_name_H-M_alt 'P -1'
_symmetry_space_group_name_Hall '-P 1'
_symmetry_space_group_name_H-M 'P -1'
_atom_sites_solution_hydrogens geom
_atom_sites_solution_primary direct
_audit_creation_date 2013-12-23
_audit_creation_method
;
Olex2 1.2
(compiled 2013.12.10 svn.r2850 for OlexSys, GUI svn.r4736)
;
_cell_angle_alpha 85.639(4)
_cell_angle_beta 82.595(4)
_cell_angle_gamma 81.820(4)
_cell_formula_units_Z 1
_cell_length_a 4.9874(7)
_cell_length_b 8.9169(13)
_cell_length_c 16.946(2)
_cell_measurement_reflns_used 9970
_cell_measurement_temperature 100(2)
_cell_measurement_theta_max 68.06
_cell_measurement_theta_min 5.02
_cell_volume 738.46(17)
_computing_cell_refinement 'SAINT V7.23A (Bruker, 2005)'
_computing_data_collection 'APEX2 V2.1-4 (Bruker, 2007)'
_computing_data_reduction 'Bruker SAINT'
_computing_molecular_graphics 'Olex2 (Dolomanov et al., 2009)'
_computing_publication_material 'Olex2 (Dolomanov et al., 2009)'
_computing_structure_refinement 'XL (Sheldrick, 2008)'
_computing_structure_solution 'XS (Sheldrick, 2008)'
_diffrn_ambient_temperature 99.99
_diffrn_detector_area_resol_mean 8
_diffrn_measured_fraction_theta_full 0.993
_diffrn_measured_fraction_theta_max 0.990
_diffrn_measurement_device_type prospector
_diffrn_measurement_method '\w and \f scans'
_diffrn_radiation_monochromator 'MX optics'
_diffrn_radiation_type CuK\a
_diffrn_radiation_wavelength 1.54178
_diffrn_reflns_av_R_equivalents 0.0184
_diffrn_reflns_av_unetI/netI 0.0133
_diffrn_reflns_Laue_measured_fraction_full 0.993
_diffrn_reflns_Laue_measured_fraction_max 0.990
_diffrn_reflns_limit_h_max 4
_diffrn_reflns_limit_h_min -5
_diffrn_reflns_limit_k_max 10
_diffrn_reflns_limit_k_min -10
_diffrn_reflns_limit_l_max 20
_diffrn_reflns_limit_l_min -20
_diffrn_reflns_number 13194
_diffrn_reflns_point_group_measured_fraction_full 0.993
_diffrn_reflns_point_group_measured_fraction_max 0.990
_diffrn_reflns_theta_full 67.679
_diffrn_reflns_theta_max 68.061
_diffrn_reflns_theta_min 5.019
_diffrn_source microsource
_diffrn_standards_number 0
_exptl_absorpt_coefficient_mu 1.009
_exptl_absorpt_correction_T_max 0.7530
_exptl_absorpt_correction_T_min 0.6820
_exptl_absorpt_correction_type multi-scan
_exptl_absorpt_process_details
;
SADABS-2012/1 (Bruker,2012) was used for absorption correction.
wR2(int) was 0.0914 before and 0.0288 after correction.
The Ratio of minimum to maximum transmission is 0.9057.
The \l/2 correction factor is 0.0015.
;
_exptl_crystal_colour colourless
_exptl_crystal_colour_primary colourless
_exptl_crystal_density_diffrn 1.409
_exptl_crystal_description block
_exptl_crystal_F_000 328
_exptl_crystal_size_max 0.266
_exptl_crystal_size_mid 0.179
_exptl_crystal_size_min 0.088
_refine_diff_density_max 0.265
_refine_diff_density_min -0.275
_refine_diff_density_rms 0.037
_refine_ls_extinction_method none
_refine_ls_goodness_of_fit_ref 1.060
_refine_ls_hydrogen_treatment constr
_refine_ls_matrix_type full
_refine_ls_number_parameters 200
_refine_ls_number_reflns 2646
_refine_ls_number_restraints 0
_refine_ls_restrained_S_all 1.060
_refine_ls_R_factor_all 0.0286
_refine_ls_R_factor_gt 0.0283
_refine_ls_shift/su_max 0.001
_refine_ls_shift/su_mean 0.000
_refine_ls_structure_factor_coef Fsqd
_refine_ls_weighting_details 'w=1/[\s^2^(Fo^2^)+(0.0423P)^2^+0.2458P] where P=(Fo^2^+2Fc^2^)/3'
_refine_ls_weighting_scheme calc
_refine_ls_wR_factor_gt 0.0791
_refine_ls_wR_factor_ref 0.0793
_reflns_Friedel_coverage 0.000
_reflns_number_gt 2603
_reflns_number_total 2646
_reflns_threshold_expression 'I > 2\s(I)'
_cod_data_source_file ol403736m_si_002.cif
_cod_data_source_block cf3ndi
_cod_original_cell_volume 738.47(18)
_cod_database_code 1513470
_shelxl_version_number 2013-3
_shelx_space_group_comment
;
The symmetry employed for this shelxl refinement is uniquely defined
by the following loop, which should always be used as a source of
symmetry information in preference to the above space-group names.
They are only intended as comments.
;
_shelx_estimated_absorpt_t_max 0.916
_shelx_estimated_absorpt_t_min 0.775
_olex2_refinement_description
;
1. Fixed Uiso
 At 1.2 times of:
  All C(H) groups, All C(H,H) groups
 At 1.5 times of:
  All C(H,H,H) groups
2.a Secondary CH2 refined with riding coordinates:
 C2(H2A,H2B), C3(H3A,H3B), C4(H4A,H4B), C5(H5A,H5B), C6(H6A,H6B), C7(H7A,H7B),
 C8(H8A,H8B)
2.b Aromatic/amide H refined with riding coordinates:
 C16(H16)
2.c Idealised Me refined as rotating group:
 C1(H1A,H1B,H1C)
;

loop_
_space_group_symop_operation_xyz
'x, y, z'
'-x, -y, -z'

loop_
_atom_site_label
_atom_site_type_symbol
_atom_site_fract_x
_atom_site_fract_y
_atom_site_fract_z
_atom_site_U_iso_or_equiv
_atom_site_adp_type
_atom_site_occupancy
_atom_site_site_symmetry_order
_atom_site_calc_flag
_atom_site_refinement_flags_posn
C1 C -0.4501(3) 1.36063(16) 1.12394(7) 0.0332(3) Uani 1 1 d .
H1A H -0.6346 1.3937 1.1097 0.050 Uiso 1 1 calc GR
H1B H -0.3952 1.4384 1.1541 0.050 Uiso 1 1 calc GR
H1C H -0.4481 1.2651 1.1567 0.050 Uiso 1 1 calc GR
C2 C -0.2520(2) 1.33680(14) 1.04832(7) 0.0260(3) Uani 1 1 d .
H2A H -0.0652 1.3070 1.0630 0.031 Uiso 1 1 calc R
H2B H -0.2537 1.4339 1.0158 0.031 Uiso 1 1 calc R
C3 C -0.3212(2) 1.21568(13) 0.99841(7) 0.0238(3) Uani 1 1 d .
H3A H -0.3193 1.1188 1.0311 0.029 Uiso 1 1 calc R
H3B H -0.5085 1.2455 0.9841 0.029 Uiso 1 1 calc R
C4 C -0.1262(2) 1.19015(13) 0.92228(7) 0.0228(2) Uani 1 1 d .
H4A H 0.0621 1.1645 0.9364 0.027 Uiso 1 1 calc R
H4B H -0.1340 1.2858 0.8885 0.027 Uiso 1 1 calc R
C5 C -0.1897(2) 1.06418(13) 0.87429(6) 0.0216(2) Uani 1 1 d .
H5A H -0.1726 0.9672 0.9070 0.026 Uiso 1 1 calc R
H5B H -0.3808 1.0871 0.8623 0.026 Uiso 1 1 calc R
C6 C -0.0011(2) 1.04565(12) 0.79645(6) 0.0192(2) Uani 1 1 d .
H6A H 0.1900 1.0259 0.8087 0.023 Uiso 1 1 calc R
H6B H -0.0218 1.1422 0.7635 0.023 Uiso 1 1 calc R
C7 C -0.0544(2) 0.91757(12) 0.74775(6) 0.0177(2) Uani 1 1 d .
H7A H -0.0023 0.8183 0.7759 0.021 Uiso 1 1 calc R
H7B H -0.2513 0.9273 0.7420 0.021 Uiso 1 1 calc R
C8 C 0.1100(2) 0.92472(11) 0.66570(6) 0.0173(2) Uani 1 1 d .
H8A H 0.0524 1.0229 0.6373 0.021 Uiso 1 1 calc R
H8B H 0.3057 0.9201 0.6720 0.021 Uiso 1 1 calc R
C9 C -0.1175(2) 0.82792(12) 0.56365(6) 0.0160(2) Uani 1 1 d .
C10 C -0.1334(2) 0.70284(11) 0.51195(6) 0.0149(2) Uani 1 1 d .
C11 C 0.0188(2) 0.55877(11) 0.52365(6) 0.0144(2) Uani 1 1 d .
C12 C 0.1972(2) 0.53155(11) 0.58358(6) 0.0146(2) Uani 1 1 d .
C13 C 0.2458(2) 0.66333(12) 0.62714(6) 0.0158(2) Uani 1 1 d .
C14 C 0.4798(2) 0.33529(11) 0.66943(6) 0.0160(2) Uani 1 1 d .
C15 C 0.3260(2) 0.38504(12) 0.59777(6) 0.0150(2) Uani 1 1 d .
C16 C 0.3003(2) 0.26990(11) 0.54763(6) 0.0155(2) Uani 1 1 d .
H16 H 0.3999 0.1719 0.5551 0.019 Uiso 1 1 calc R
F1 F 0.33931(12) 0.38379(7) 0.73721(3) 0.02002(16) Uani 1 1 d .
F2 F 0.72805(12) 0.37893(7) 0.66284(4) 0.02136(16) Uani 1 1 d .
F3 F 0.51904(13) 0.18330(7) 0.67866(4) 0.02103(16) Uani 1 1 d .
N1 N 0.07504(18) 0.79964(10) 0.61712(5) 0.0158(2) Uani 1 1 d .
O1 O -0.26061(16) 0.94925(8) 0.55844(5) 0.02137(19) Uani 1 1 d .
O2 O 0.42958(15) 0.65479(8) 0.66819(4) 0.02079(19) Uani 1 1 d .

loop_
_atom_site_aniso_label
_atom_site_aniso_U_11
_atom_site_aniso_U_22
_atom_site_aniso_U_33
_atom_site_aniso_U_23
_atom_site_aniso_U_13
_atom_site_aniso_U_12
C1 0.0383(7) 0.0395(7) 0.0229(6) -0.0139(5) -0.0036(5) -0.0021(6)
C2 0.0288(6) 0.0287(6) 0.0221(6) -0.0100(5) -0.0041(5) -0.0041(5)
C3 0.0242(6) 0.0284(6) 0.0203(6) -0.0093(5) -0.0014(5) -0.0053(5)
C4 0.0237(6) 0.0262(6) 0.0200(6) -0.0084(5) -0.0012(4) -0.0057(4)
C5 0.0220(6) 0.0244(6) 0.0196(6) -0.0071(4) -0.0021(4) -0.0044(4)
C6 0.0201(5) 0.0206(5) 0.0181(5) -0.0061(4) -0.0034(4) -0.0030(4)
C7 0.0202(5) 0.0167(5) 0.0168(5) -0.0037(4) -0.0035(4) -0.0021(4)
C8 0.0212(5) 0.0143(5) 0.0175(5) -0.0053(4) -0.0031(4) -0.0032(4)
C9 0.0169(5) 0.0159(5) 0.0148(5) -0.0026(4) -0.0001(4) -0.0018(4)
C10 0.0154(5) 0.0155(5) 0.0136(5) -0.0024(4) 0.0008(4) -0.0027(4)
C11 0.0147(5) 0.0156(5) 0.0127(5) -0.0013(4) 0.0008(4) -0.0032(4)
C12 0.0144(5) 0.0164(5) 0.0129(5) -0.0026(4) 0.0005(4) -0.0030(4)
C13 0.0176(5) 0.0164(5) 0.0132(5) -0.0015(4) 0.0003(4) -0.0032(4)
C14 0.0173(5) 0.0147(5) 0.0158(5) -0.0028(4) -0.0009(4) -0.0017(4)
C15 0.0138(5) 0.0177(5) 0.0134(5) -0.0017(4) 0.0002(4) -0.0031(4)
C16 0.0160(5) 0.0142(5) 0.0154(5) -0.0016(4) 0.0002(4) -0.0010(4)
F1 0.0244(3) 0.0227(3) 0.0128(3) -0.0039(2) -0.0009(2) -0.0022(2)
F2 0.0166(3) 0.0258(3) 0.0226(3) 0.0005(3) -0.0052(2) -0.0045(2)
F3 0.0290(4) 0.0142(3) 0.0205(3) -0.0010(2) -0.0089(3) 0.0003(2)
N1 0.0186(5) 0.0149(4) 0.0148(4) -0.0043(3) -0.0026(3) -0.0025(3)
O1 0.0245(4) 0.0164(4) 0.0233(4) -0.0065(3) -0.0065(3) 0.0031(3)
O2 0.0236(4) 0.0191(4) 0.0219(4) -0.0037(3) -0.0096(3) -0.0030(3)

loop_
_atom_type_symbol
_atom_type_description
_atom_type_scat_dispersion_real
_atom_type_scat_dispersion_imag
_atom_type_scat_source
C C 0.0181 0.0091 'International Tables Vol C Tables 4.2.6.8 and 6.1.1.4'
H H 0.0000 0.0000 'International Tables Vol C Tables 4.2.6.8 and 6.1.1.4'
N N 0.0311 0.0180 'International Tables Vol C Tables 4.2.6.8 and 6.1.1.4'
O O 0.0492 0.0322 'International Tables Vol C Tables 4.2.6.8 and 6.1.1.4'
F F 0.0727 0.0534 'International Tables Vol C Tables 4.2.6.8 and 6.1.1.4'

loop_
_geom_angle_atom_site_label_1
_geom_angle_atom_site_label_2
_geom_angle_atom_site_label_3
_geom_angle
_geom_angle_site_symmetry_1
_geom_angle_site_symmetry_3
H1A C1 H1B 109.5 . .
H1A C1 H1C 109.5 . .
H1B C1 H1C 109.5 . .
C2 C1 H1A 109.5 . .
C2 C1 H1B 109.5 . .
C2 C1 H1C 109.5 . .
C1 C2 H2A 109.0 . .
C1 C2 H2B 109.0 . .
C1 C2 C3 112.79(10) . .
H2A C2 H2B 107.8 . .
C3 C2 H2A 109.0 . .
C3 C2 H2B 109.0 . .
C2 C3 H3A 108.8 . .
C2 C3 H3B 108.8 . .
H3A C3 H3B 107.7 . .
C4 C3 C2 113.76(10) . .
C4 C3 H3A 108.8 . .
C4 C3 H3B 108.8 . .
C3 C4 H4A 108.9 . .
C3 C4 H4B 108.9 . .
C3 C4 C5 113.49(9) . .
H4A C4 H4B 107.7 . .
C5 C4 H4A 108.9 . .
C5 C4 H4B 108.9 . .
C4 C5 H5A 109.1 . .
C4 C5 H5B 109.1 . .
H5A C5 H5B 107.8 . .
C6 C5 C4 112.65(9) . .
C6 C5 H5A 109.1 . .
C6 C5 H5B 109.1 . .
C5 C6 H6A 108.7 . .
C5 C6 H6B 108.7 . .
C5 C6 C7 114.05(9) . .
H6A C6 H6B 107.6 . .
C7 C6 H6A 108.7 . .
C7 C6 H6B 108.7 . .
C6 C7 H7A 109.7 . .
C6 C7 H7B 109.7 . .
H7A C7 H7B 108.2 . .
C8 C7 C6 110.02(9) . .
C8 C7 H7A 109.7 . .
C8 C7 H7B 109.7 . .
C7 C8 H8A 109.1 . .
C7 C8 H8B 109.1 . .
H8A C8 H8B 107.9 . .
N1 C8 C7 112.38(8) . .
N1 C8 H8A 109.1 . .
N1 C8 H8B 109.1 . .
N1 C9 C10 116.34(9) . .
O1 C9 C10 122.00(9) . .
O1 C9 N1 121.64(9) . .
C11 C10 C9 120.83(9) . .
C16 C10 C9 118.71(9) 2_566 .
C16 C10 C11 120.46(9) 2_566 .
C10 C11 C11 118.30(12) . 2_566
C10 C11 C12 120.59(9) . .
C11 C11 C12 121.06(12) 2_566 .
C11 C12 C13 118.48(9) . .
C15 C12 C11 118.85(9) . .
C15 C12 C13 122.63(9) . .
N1 C13 C12 117.44(9) . .
O2 C13 C12 122.10(9) . .
O2 C13 N1 120.43(9) . .
F1 C14 C15 112.02(8) . .
F1 C14 F2 108.49(8) . .
F1 C14 F3 106.05(8) . .
F2 C14 C15 113.96(8) . .
F2 C14 F3 105.91(8) . .
F3 C14 C15 109.94(8) . .
C12 C15 C14 123.78(9) . .
C12 C15 C16 119.85(9) . .
C16 C15 C14 116.19(9) . .
C10 C16 C15 121.11(9) 2_566 .
C10 C16 H16 119.4 2_566 .
C15 C16 H16 119.4 . .
C9 N1 C8 117.95(8) . .
C9 N1 C13 125.19(9) . .
C13 N1 C8 116.82(8) . .

loop_
_geom_bond_atom_site_label_1
_geom_bond_atom_site_label_2
_geom_bond_distance
_geom_bond_site_symmetry_2
C1 H1A 0.9800 .
C1 H1B 0.9800 .
C1 H1C 0.9800 .
C1 C2 1.5229(17) .
C2 H2A 0.9900 .
C2 H2B 0.9900 .
C2 C3 1.5236(15) .
C3 H3A 0.9900 .
C3 H3B 0.9900 .
C3 C4 1.5233(15) .
C4 H4A 0.9900 .
C4 H4B 0.9900 .
C4 C5 1.5264(15) .
C5 H5A 0.9900 .
C5 H5B 0.9900 .
C5 C6 1.5235(15) .
C6 H6A 0.9900 .
C6 H6B 0.9900 .
C6 C7 1.5307(14) .
C7 H7A 0.9900 .
C7 H7B 0.9900 .
C7 C8 1.5224(15) .
C8 H8A 0.9900 .
C8 H8B 0.9900 .
C8 N1 1.4779(12) .
C9 C10 1.4863(14) .
C9 N1 1.3883(13) .
C9 O1 1.2123(13) .
C10 C11 1.4101(15) .
C10 C16 1.3760(15) 2_566
C11 C11 1.414(2) 2_566
C11 C12 1.4195(15) .
C12 C13 1.4981(14) .
C12 C15 1.3894(15) .
C13 N1 1.3939(14) .
C13 O2 1.2107(13) .
C14 C15 1.5235(14) .
C14 F1 1.3339(12) .
C14 F2 1.3385(13) .
C14 F3 1.3415(12) .
C15 C16 1.4110(14) .
C16 C10 1.3760(15) 2_566
C16 H16 0.9500 .

loop_
_geom_torsion_atom_site_label_1
_geom_torsion_atom_site_label_2
_geom_torsion_atom_site_label_3
_geom_torsion_atom_site_label_4
_geom_torsion
_geom_torsion_site_symmetry_1
_geom_torsion_site_symmetry_4
C1 C2 C3 C4 179.82(10) . .
C2 C3 C4 C5 177.62(10) . .
C3 C4 C5 C6 177.22(9) . .
C4 C5 C6 C7 178.56(9) . .
C5 C6 C7 C8 170.69(9) . .
C6 C7 C8 N1 177.67(8) . .
C7 C8 N1 C9 95.88(11) . .
C7 C8 N1 C13 -86.10(11) . .
C9 C10 C11 C11 175.64(11) . 2_566
C9 C10 C11 C12 -1.97(15) . .
C10 C9 N1 C8 175.92(8) . .
C10 C9 N1 C13 -1.92(15) . .
C10 C11 C12 C13 -7.35(14) . .
C10 C11 C12 C15 174.64(9) . .
C11 C11 C12 C13 175.10(11) 2_566 .
C11 C11 C12 C15 -2.91(17) 2_566 .
C11 C12 C13 N1 11.82(14) . .
C11 C12 C13 O2 -166.44(10) . .
C11 C12 C15 C14 -168.55(9) . .
C11 C12 C15 C16 6.44(15) . .
C12 C13 N1 C8 174.94(8) . .
C12 C13 N1 C9 -7.21(15) . .
C12 C15 C16 C10 -4.75(15) . 2_566
C13 C12 C15 C14 13.52(15) . .
C13 C12 C15 C16 -171.49(9) . .
C14 C15 C16 C10 170.61(9) . 2_566
C15 C12 C13 N1 -170.25(9) . .
C15 C12 C13 O2 11.49(15) . .
C16 C10 C11 C11 -4.21(17) 2_566 2_566
C16 C10 C11 C12 178.18(9) 2_566 .
F1 C14 C15 C12 46.21(13) . .
F1 C14 C15 C16 -128.95(9) . .
F2 C14 C15 C12 -77.45(12) . .
F2 C14 C15 C16 107.40(10) . .
F3 C14 C15 C12 163.85(9) . .
F3 C14 C15 C16 -11.31(12) . .
N1 C9 C10 C11 6.80(14) . .
N1 C9 C10 C16 -173.35(9) . 2_566
O1 C9 C10 C11 -174.69(10) . .
O1 C9 C10 C16 5.16(15) . 2_566
O1 C9 N1 C8 -2.60(15) . .
O1 C9 N1 C13 179.57(10) . .
O2 C13 N1 C8 -6.77(14) . .
O2 C13 N1 C9 171.09(10) . .
